data_7053018
loop_
_publ_author_name
'Olivari, Martina'
'Caltagirone, Claudia'
'Garau, Alessandra'
'Isaia, Francesco'
'Light, Mark E.'
'Lippolis, Vito'
'Montis, Riccardo'
'Scorciapino, Mariano Andrea'

_publ_section_title
;
 Non-symmetric substituted ureas locked in an (E,Z) conformation: an
 unusual anion binding via supramolecular assembly
;
_journal_issue 3
_journal_name_full 'New Journal of Chemistry'
_journal_page_first 663
_journal_paper_doi 10.1039/c2nj40877e
_journal_volume 37
_journal_year 2013
_chemical_compound_source 'Claudia Caltagirone'
_chemical_formula_sum 'C18 H14 N4 O'
_chemical_formula_weight 302.33
_chemical_name_systematic
;
?
;
_space_group_IT_number 33
_symmetry_cell_setting orthorhombic
_symmetry_space_group_name_Hall 'P 2c -2n'
_symmetry_space_group_name_H-M 'P n a 21'
_atom_sites_solution_hydrogens geom
_atom_sites_solution_primary direct
_atom_sites_solution_secondary difmap
_audit_creation_method SHELXL-97
_cell_angle_alpha 90.00
_cell_angle_beta 90.00
_cell_angle_gamma 90.00
_cell_formula_units_Z 8
_cell_length_a 22.003(4)
_cell_length_b 7.1308(14)
_cell_length_c 18.677(4)
_cell_measurement_reflns_used 5819
_cell_measurement_temperature 100(2)
_cell_measurement_theta_max 27.5
_cell_measurement_theta_min 2.8
_cell_volume 2930.4(10)
_computing_cell_refinement
;
CrystalClear-SM Expert 2.0 r7 (Rigaku, 2011)
;
_computing_data_collection
;
CrystalClear-SM Expert 2.0 r7 (Rigaku, 2011)
;
_computing_data_reduction
;
CrystalClear-SM Expert 2.0 r7 (Rigaku, 2011)
;
_computing_molecular_graphics
;
Images generated using CrystalMaker: a crystal and molecular
structures program for Mac and Windows. CrystalMaker Software Ltd,
Oxford, England (www.crystalmaker.com)
;
_computing_publication_material 'WINGX (Farrugia, 1998)'
_computing_structure_refinement 'SHELXL-97 (Sheldrick, 2008)'
_computing_structure_solution 'SHELXS-97 (Sheldrick, 1997)'
_diffrn_ambient_temperature 100(2)
_diffrn_detector 'CCD plate'
_diffrn_detector_area_resol_mean 28.5714
_diffrn_detector_type 'Rigaku HG Saturn724+ (2x2 bin mode)'
_diffrn_measured_fraction_theta_full 0.997
_diffrn_measured_fraction_theta_max 0.997
_diffrn_measurement_device 'four-circle \k diffractometer'
_diffrn_measurement_device_type 'Rigaku AFC12 (Right)'
_diffrn_measurement_method 'profile data from \w-scans'
_diffrn_measurement_specimen_support 'MiTeGen MicroMesh'
_diffrn_radiation_collimation 'Confocal mirrors, HF Varimax '
_diffrn_radiation_type MoK\a
_diffrn_radiation_wavelength 0.71075
_diffrn_reflns_av_R_equivalents 0.1016
_diffrn_reflns_av_sigmaI/netI 0.1068
_diffrn_reflns_limit_h_max 26
_diffrn_reflns_limit_h_min -19
_diffrn_reflns_limit_k_max 8
_diffrn_reflns_limit_k_min -5
_diffrn_reflns_limit_l_max 21
_diffrn_reflns_limit_l_min -22
_diffrn_reflns_number 12023
_diffrn_reflns_theta_full 25.03
_diffrn_reflns_theta_max 25.03
_diffrn_reflns_theta_min 3.00
_diffrn_source 'Rotating Anode'
_diffrn_source_current 55.0
_diffrn_source_power 2.475
_diffrn_source_voltage 45.0
_exptl_absorpt_coefficient_mu 0.089
_exptl_absorpt_correction_T_max 0.9973
_exptl_absorpt_correction_T_min 0.9806
_exptl_absorpt_correction_type multi-scan
_exptl_absorpt_process_details
;
Jacobson, R. (1998). REQAB. Private communication to the
Rigaku Corporation, Tokyo, Japan.
;
_exptl_crystal_colour Colourless
_exptl_crystal_density_diffrn 1.371
_exptl_crystal_density_method 'not measured'
_exptl_crystal_description Slab
_exptl_crystal_F_000 1264
_exptl_crystal_size_max 0.22
_exptl_crystal_size_mid 0.10
_exptl_crystal_size_min 0.03
_refine_diff_density_max 0.239
_refine_diff_density_min -0.302
_refine_diff_density_rms 0.052
_refine_ls_extinction_method none
_refine_ls_goodness_of_fit_ref 1.044
_refine_ls_hydrogen_treatment constr
_refine_ls_matrix_type full
_refine_ls_number_parameters 415
_refine_ls_number_reflns 2677
_refine_ls_number_restraints 1
_refine_ls_restrained_S_all 1.044
_refine_ls_R_factor_all 0.0859
_refine_ls_R_factor_gt 0.0624
_refine_ls_shift/su_max 0.000
_refine_ls_shift/su_mean 0.000
_refine_ls_structure_factor_coef Fsqd
_refine_ls_weighting_details 'calc w=1/[\s^2^(Fo^2^)+(0.0321P)^2^+0.0000P] where P=(Fo^2^+2Fc^2^)/3'
_refine_ls_weighting_scheme calc
_refine_ls_wR_factor_gt 0.1016
_refine_ls_wR_factor_ref 0.1085
_reflns_number_gt 2083
_reflns_number_total 2677
_reflns_threshold_expression >2\s(I)
_cod_data_source_file c2nj40877e.txt
_cod_data_source_block 2012acc0044
_cod_depositor_comments
;
The following automatic conversions were performed:

'_symmetry_cell_setting' value 'Orthorhombic' changed to
'orthorhombic' according to
/home/saulius/struct/CIF-dictionaries/cif_core.dic dictionary named
'cif_core.dic' version 2.4.2 from 2011-04-26.

Automatic conversion script
Id: cif_fix_values 1891 2012-01-12 08:04:46Z andrius 
;
_cod_original_cell_volume 2930.5(9)
_cod_original_sg_symbol_H-M Pna2(1)
_cod_database_code 7053018

loop_
_symmetry_equiv_pos_as_xyz
'x, y, z'
'-x, -y, z+1/2'
'x+1/2, -y+1/2, z'
'-x+1/2, y+1/2, z+1/2'

loop_
_atom_site_label
_atom_site_type_symbol
_atom_site_fract_x
_atom_site_fract_y
_atom_site_fract_z
_atom_site_U_iso_or_equiv
_atom_site_adp_type
_atom_site_occupancy
_atom_site_symmetry_multiplicity
_atom_site_calc_flag
_atom_site_refinement_flags
O101 O 0.39047(17) -0.0630(5) 0.13447(17) 0.0311(9) Uani 1 1 d .
N101 N 0.26439(18) -0.4639(6) 0.0654(2) 0.0226(10) Uani 1 1 d .
N102 N 0.31649(19) -0.1748(6) 0.0620(2) 0.0254(11) Uani 1 1 d .
H102 H 0.3198 -0.0673 0.0391 0.030 Uiso 1 1 calc R
N103 N 0.34901(19) -0.3559(5) 0.1578(2) 0.0235(10) Uani 1 1 d .
H103 H 0.3193 -0.4288 0.1430 0.028 Uiso 1 1 calc R
N104 N 0.4476(2) -0.1565(7) 0.2565(2) 0.0323(12) Uani 1 1 d .
H104 H 0.4362 -0.0708 0.2254 0.039 Uiso 1 1 calc R
C101 C 0.2221(2) -0.5848(7) 0.0353(3) 0.0245(12) Uani 1 1 d .
C102 C 0.2118(2) -0.7574(7) 0.0705(3) 0.0262(13) Uani 1 1 d .
H10A H 0.2337 -0.7874 0.1128 0.031 Uiso 1 1 calc R
C103 C 0.1699(2) -0.8817(8) 0.0435(3) 0.0317(14) Uani 1 1 d .
H10B H 0.1625 -0.9965 0.0679 0.038 Uiso 1 1 calc R
C104 C 0.1377(3) -0.8405(9) -0.0201(3) 0.0360(15) Uani 1 1 d .
H10C H 0.1091 -0.9277 -0.0388 0.043 Uiso 1 1 calc R
C105 C 0.1479(3) -0.6743(9) -0.0547(3) 0.0345(15) Uani 1 1 d .
H105 H 0.1267 -0.6482 -0.0979 0.041 Uiso 1 1 calc R
C106 C 0.1894(2) -0.5404(8) -0.0275(2) 0.0261(13) Uani 1 1 d .
C107 C 0.2005(2) -0.3612(8) -0.0586(3) 0.0297(14) Uani 1 1 d .
H107 H 0.1791 -0.3255 -0.1007 0.036 Uiso 1 1 calc R
C108 C 0.2410(2) -0.2408(8) -0.0290(3) 0.0274(13) Uani 1 1 d .
H108 H 0.2479 -0.1206 -0.0493 0.033 Uiso 1 1 calc R
C109 C 0.2730(2) -0.2998(7) 0.0336(3) 0.0245(13) Uani 1 1 d .
C110 C 0.3548(2) -0.1957(8) 0.1204(3) 0.0249(13) Uani 1 1 d .
C111 C 0.3820(2) -0.4292(7) 0.2170(3) 0.0234(12) Uani 1 1 d .
C112 C 0.3691(2) -0.6155(8) 0.2358(3) 0.0324(14) Uani 1 1 d .
H112 H 0.3394 -0.6826 0.2091 0.039 Uiso 1 1 calc R
C113 C 0.3988(3) -0.7060(8) 0.2930(3) 0.0324(14) Uani 1 1 d .
H113 H 0.3893 -0.8332 0.3033 0.039 Uiso 1 1 calc R
C114 C 0.4412(3) -0.6140(9) 0.3343(3) 0.0361(16) Uani 1 1 d .
H114 H 0.4605 -0.6762 0.3731 0.043 Uiso 1 1 calc R
C115 C 0.4554(2) -0.4287(8) 0.3183(3) 0.0273(13) Uani 1 1 d .
C116 C 0.4960(3) -0.2929(8) 0.3488(3) 0.0353(15) Uani 1 1 d .
H116 H 0.5220 -0.3121 0.3887 0.042 Uiso 1 1 calc R
C117 C 0.4904(3) -0.1306(9) 0.3100(3) 0.0399(16) Uani 1 1 d .
H117 H 0.5125 -0.0182 0.3184 0.048 Uiso 1 1 calc R
C118 C 0.4258(2) -0.3371(7) 0.2596(3) 0.0253(13) Uani 1 1 d .
O201 O 0.34548(15) 0.1737(5) -0.02097(18) 0.0267(9) Uani 1 1 d .
N201 N 0.47753(18) 0.5431(6) 0.0585(2) 0.0233(10) Uani 1 1 d .
N202 N 0.41969(19) 0.2657(6) 0.0550(2) 0.0265(11) Uani 1 1 d .
H202 H 0.4133 0.1582 0.0769 0.032 Uiso 1 1 calc R
N203 N 0.39091(19) 0.4624(6) -0.03772(19) 0.0244(11) Uani 1 1 d .
H203 H 0.4194 0.5326 -0.0183 0.029 Uiso 1 1 calc R
N204 N 0.2936(2) 0.2883(6) -0.1446(2) 0.0275(11) Uani 1 1 d .
H204 H 0.3029 0.1969 -0.1149 0.033 Uiso 1 1 calc R
C201 C 0.5227(2) 0.6491(7) 0.0919(3) 0.0238(12) Uani 1 1 d .
C202 C 0.5360(2) 0.8267(8) 0.0622(3) 0.0298(14) Uani 1 1 d .
H20A H 0.5147 0.8699 0.0212 0.036 Uiso 1 1 calc R
C203 C 0.5806(2) 0.9370(8) 0.0934(3) 0.0267(13) Uani 1 1 d .
H20B H 0.5894 1.0568 0.0737 0.032 Uiso 1 1 calc R
C204 C 0.6135(2) 0.8730(8) 0.1547(3) 0.0315(14) Uani 1 1 d .
H20C H 0.6446 0.9487 0.1749 0.038 Uiso 1 1 calc R
C205 C 0.5998(2) 0.7010(8) 0.1842(3) 0.0315(14) Uani 1 1 d .
H205 H 0.6210 0.6594 0.2256 0.038 Uiso 1 1 calc R
C206 C 0.5540(2) 0.5849(8) 0.1533(2) 0.0243(12) Uani 1 1 d .
C207 C 0.5400(2) 0.4021(8) 0.1792(3) 0.0283(13) Uani 1 1 d .
H207 H 0.5612 0.3521 0.2192 0.034 Uiso 1 1 calc R
C208 C 0.4963(2) 0.3007(7) 0.1465(3) 0.0231(12) Uani 1 1 d .
H208 H 0.4861 0.1795 0.1638 0.028 Uiso 1 1 calc R
C209 C 0.4656(2) 0.3763(8) 0.0858(3) 0.0254(13) Uani 1 1 d .
C210 C 0.3826(2) 0.2966(8) -0.0040(3) 0.0233(13) Uani 1 1 d .
C211 C 0.3627(2) 0.5455(8) -0.0985(3) 0.0256(13) Uani 1 1 d .
C212 C 0.3797(2) 0.7322(7) -0.1134(3) 0.0239(12) Uani 1 1 d .
H212 H 0.4095 0.7906 -0.0841 0.029 Uiso 1 1 calc R
C213 C 0.3541(2) 0.8349(8) -0.1702(3) 0.0280(13) Uani 1 1 d .
H213 H 0.3669 0.9602 -0.1786 0.034 Uiso 1 1 calc R
C214 C 0.3100(2) 0.7542(8) -0.2145(3) 0.0329(14) Uani 1 1 d .
H214 H 0.2924 0.8237 -0.2527 0.040 Uiso 1 1 calc R
C215 C 0.2922(2) 0.5687(8) -0.2013(2) 0.0261(13) Uani 1 1 d .
C216 C 0.2488(2) 0.4451(8) -0.2348(3) 0.0321(14) Uani 1 1 d .
H216 H 0.2234 0.4745 -0.2743 0.039 Uiso 1 1 calc R
C217 C 0.2512(3) 0.2763(8) -0.1987(3) 0.0322(14) Uani 1 1 d .
H217 H 0.2273 0.1689 -0.2095 0.039 Uiso 1 1 calc R
C218 C 0.3192(2) 0.4656(8) -0.1440(3) 0.0238(13) Uani 1 1 d .

loop_
_atom_site_aniso_label
_atom_site_aniso_U_11
_atom_site_aniso_U_22
_atom_site_aniso_U_33
_atom_site_aniso_U_23
_atom_site_aniso_U_13
_atom_site_aniso_U_12
O101 0.036(2) 0.026(2) 0.0308(19) 0.0024(17) -0.0030(17) -0.008(2)
N101 0.020(2) 0.021(3) 0.026(2) -0.002(2) 0.0053(17) -0.002(2)
N102 0.025(2) 0.023(3) 0.029(2) 0.005(2) -0.0012(19) 0.002(2)
N103 0.017(2) 0.019(3) 0.034(2) 0.002(2) -0.0009(18) -0.006(2)
N104 0.026(3) 0.035(3) 0.036(3) 0.001(2) -0.002(2) 0.004(2)
C101 0.021(3) 0.022(3) 0.030(3) -0.001(3) 0.003(2) -0.001(3)
C102 0.020(3) 0.021(3) 0.037(3) -0.004(3) 0.007(2) 0.001(3)
C103 0.030(3) 0.023(3) 0.042(3) -0.004(3) 0.006(2) -0.006(3)
C104 0.031(3) 0.039(4) 0.038(3) -0.005(3) 0.002(3) -0.009(3)
C105 0.033(4) 0.047(4) 0.024(3) -0.009(3) 0.001(2) -0.012(3)
C106 0.020(3) 0.035(4) 0.024(3) -0.011(3) 0.001(2) -0.002(3)
C107 0.021(3) 0.042(4) 0.026(3) -0.001(3) 0.003(2) -0.004(3)
C108 0.027(3) 0.028(3) 0.028(3) 0.001(3) 0.003(2) 0.005(3)
C109 0.015(3) 0.026(4) 0.032(3) -0.002(3) 0.005(2) 0.005(3)
C110 0.019(3) 0.029(4) 0.027(3) -0.002(3) -0.001(2) 0.001(3)
C111 0.019(3) 0.027(3) 0.025(3) -0.004(3) 0.002(2) 0.002(3)
C112 0.025(3) 0.033(4) 0.039(3) 0.001(3) 0.010(2) -0.002(3)
C113 0.036(3) 0.022(4) 0.039(3) 0.013(3) 0.011(3) 0.007(3)
C114 0.036(4) 0.043(4) 0.029(3) 0.003(3) 0.008(2) 0.016(3)
C115 0.030(3) 0.025(3) 0.027(3) 0.006(3) 0.002(2) 0.013(3)
C116 0.034(3) 0.039(4) 0.033(3) 0.000(3) -0.010(3) 0.009(3)
C117 0.023(3) 0.047(4) 0.050(4) -0.006(3) -0.011(3) 0.002(3)
C118 0.022(3) 0.018(3) 0.036(3) 0.000(3) 0.007(2) 0.000(2)
O201 0.022(2) 0.023(2) 0.0350(19) 0.0038(17) -0.0027(17) -0.0062(18)
N201 0.025(3) 0.015(3) 0.030(2) 0.001(2) 0.0007(18) -0.003(2)
N202 0.028(3) 0.021(3) 0.030(2) 0.009(2) -0.003(2) -0.006(2)
N203 0.022(3) 0.022(3) 0.029(2) 0.002(2) 0.0000(18) -0.005(2)
N204 0.029(3) 0.018(3) 0.036(2) 0.001(2) -0.002(2) -0.004(2)
C201 0.018(3) 0.022(3) 0.032(3) -0.001(3) 0.003(2) -0.004(3)
C202 0.022(3) 0.032(4) 0.036(3) -0.001(3) 0.002(2) -0.005(3)
C203 0.019(3) 0.026(3) 0.035(3) -0.001(3) 0.003(2) -0.005(3)
C204 0.023(3) 0.037(4) 0.035(3) -0.003(3) -0.001(2) -0.005(3)
C205 0.024(3) 0.036(4) 0.034(3) -0.009(3) -0.004(2) -0.003(3)
C206 0.020(3) 0.028(3) 0.025(3) -0.002(3) 0.001(2) 0.001(3)
C207 0.019(3) 0.029(4) 0.037(3) 0.002(3) 0.003(2) 0.002(3)
C208 0.022(3) 0.020(3) 0.027(3) 0.000(2) 0.000(2) 0.003(2)
C209 0.012(3) 0.032(4) 0.032(3) -0.007(3) 0.004(2) 0.000(3)
C210 0.017(3) 0.024(3) 0.029(3) -0.003(3) 0.003(2) 0.004(3)
C211 0.018(3) 0.030(4) 0.029(3) 0.000(3) 0.004(2) 0.007(3)
C212 0.020(3) 0.022(3) 0.030(3) -0.001(3) 0.002(2) -0.002(3)
C213 0.027(3) 0.026(3) 0.030(3) 0.001(3) 0.002(2) -0.001(3)
C214 0.028(3) 0.036(4) 0.035(3) -0.004(3) 0.001(2) 0.000(3)
C215 0.029(3) 0.027(3) 0.022(2) -0.002(3) -0.001(2) 0.001(3)
C216 0.035(3) 0.032(4) 0.030(3) 0.005(3) -0.007(2) -0.009(3)
C217 0.027(3) 0.036(4) 0.034(3) -0.008(3) -0.008(3) -0.013(3)
C218 0.015(3) 0.027(4) 0.029(3) 0.000(3) 0.002(2) 0.001(2)

loop_
_atom_type_symbol
_atom_type_description
_atom_type_scat_dispersion_real
_atom_type_scat_dispersion_imag
_atom_type_scat_source
C C 0.0033 0.0000 'International Tables Vol C Tables 4.2.6.8 and 6.1.1.4'
H H 0.0000 0.0000 'International Tables Vol C Tables 4.2.6.8 and 6.1.1.4'
N N 0.0061 0.0000 'International Tables Vol C Tables 4.2.6.8 and 6.1.1.4'
O O 0.0106 0.0000 'International Tables Vol C Tables 4.2.6.8 and 6.1.1.4'

loop_
_geom_angle_atom_site_label_1
_geom_angle_atom_site_label_2
_geom_angle_atom_site_label_3
_geom_angle
C109 N101 C101 117.6(4)
C110 N102 C109 129.7(5)
C110 N103 C111 131.9(4)
C118 N104 C117 109.4(5)
N101 C101 C106 122.6(5)
N101 C101 C102 117.5(5)
C106 C101 C102 119.9(5)
C103 C102 C101 120.0(5)
C102 C103 C104 120.6(5)
C105 C104 C103 119.7(5)
C104 C105 C106 121.3(5)
C101 C106 C105 118.4(5)
C101 C106 C107 116.9(5)
C105 C106 C107 124.6(5)
C108 C107 C106 120.9(5)
C107 C108 C109 118.2(5)
N101 C109 N102 119.2(5)
N101 C109 C108 123.8(5)
N102 C109 C108 117.1(5)
O101 C110 N103 126.2(5)
O101 C110 N102 117.5(5)
N103 C110 N102 116.3(5)
C112 C111 C118 116.0(5)
C112 C111 N103 116.0(5)
C118 C111 N103 128.0(5)
C111 C112 C113 121.9(5)
C114 C113 C112 121.4(5)
C113 C114 C115 119.0(5)
C114 C115 C118 119.8(5)
C114 C115 C116 134.0(5)
C118 C115 C116 106.2(5)
C117 C116 C115 107.7(5)
C116 C117 N104 109.3(5)
N104 C118 C111 130.6(5)
N104 C118 C115 107.5(5)
C111 C118 C115 121.9(5)
C209 N201 C201 117.1(4)
C210 N202 C209 131.2(5)
C210 N203 C211 132.6(4)
C217 N204 C218 109.8(4)
N201 C201 C202 117.2(5)
N201 C201 C206 122.3(5)
C202 C201 C206 120.5(5)
C203 C202 C201 119.4(5)
C202 C203 C204 120.9(5)
C205 C204 C203 119.6(5)
C204 C205 C206 120.6(5)
C201 C206 C207 117.8(5)
C201 C206 C205 119.0(5)
C207 C206 C205 123.1(5)
C208 C207 C206 119.4(5)
C207 C208 C209 119.7(5)
N201 C209 N202 119.4(5)
N201 C209 C208 123.6(5)
N202 C209 C208 117.0(5)
O201 C210 N203 126.1(5)
O201 C210 N202 118.6(5)
N203 C210 N202 115.4(4)
C218 C211 C212 116.4(5)
C218 C211 N203 127.8(5)
C212 C211 N203 115.8(5)
C213 C212 C211 122.2(5)
C214 C213 C212 120.7(5)
C213 C214 C215 118.5(5)
C214 C215 C218 120.2(5)
C214 C215 C216 133.3(5)
C218 C215 C216 106.6(5)
C217 C216 C215 107.3(5)
N204 C217 C216 109.2(5)
N204 C218 C211 130.9(5)
N204 C218 C215 107.1(4)
C211 C218 C215 122.0(5)

loop_
_geom_bond_atom_site_label_1
_geom_bond_atom_site_label_2
_geom_bond_distance
O101 C110 1.257(6)
N101 C109 1.325(6)
N101 C101 1.387(6)
N102 C110 1.388(6)
N102 C109 1.411(6)
N103 C110 1.345(6)
N103 C111 1.422(6)
N104 C118 1.375(6)
N104 C117 1.385(7)
C101 C106 1.413(7)
C101 C102 1.414(7)
C102 C103 1.374(7)
C103 C104 1.415(7)
C104 C105 1.368(8)
C105 C106 1.416(7)
C106 C107 1.425(7)
C107 C108 1.356(7)
C108 C109 1.429(7)
C111 C112 1.404(7)
C111 C118 1.411(7)
C112 C113 1.409(7)
C113 C114 1.378(8)
C114 C115 1.390(7)
C115 C118 1.433(7)
C115 C116 1.436(8)
C116 C117 1.372(8)
O201 C210 1.239(6)
N201 C209 1.321(6)
N201 C201 1.396(6)
N202 C210 1.389(6)
N202 C209 1.404(6)
N203 C210 1.352(6)
N203 C211 1.423(6)
N204 C217 1.378(6)
N204 C218 1.385(6)
C201 C202 1.413(7)
C201 C206 1.413(7)
C202 C203 1.385(7)
C203 C204 1.429(7)
C204 C205 1.379(7)
C205 C206 1.426(7)
C206 C207 1.424(7)
C207 C208 1.348(7)
C208 C209 1.426(7)
C211 C218 1.401(7)
C211 C212 1.411(7)
C212 C213 1.407(7)
C213 C214 1.400(7)
C214 C215 1.401(7)
C215 C218 1.428(7)
C215 C216 1.442(7)
C216 C217 1.380(7)

loop_
_geom_hbond_atom_site_label_D
_geom_hbond_atom_site_label_H
_geom_hbond_atom_site_label_A
_geom_hbond_distance_DH
_geom_hbond_distance_HA
_geom_hbond_distance_DA
_geom_hbond_angle_DHA
N102 H102 O201 0.88 2.13 2.997(5) 168.7
N103 H103 N101 0.88 1.90 2.654(6) 142.1
N104 H104 O101 0.88 1.97 2.687(5) 137.1
N202 H202 O101 0.88 1.97 2.848(5) 171.8
N203 H203 N201 0.88 1.92 2.682(6) 143.4
N204 H204 O201 0.88 2.00 2.703(5) 136.5
